data_4304440
loop_
_publ_author_name
'Gene W. Wong'
'Wei-Chih Lee'
'Brian J. Frost'

_publ_section_title
;
Insertion of CO2, Ketones, and Aldehydes into the C-Li Bond of
1,3,5-Triaza-7-phosphaadamantan-6-yllithium
;
_journal_name_full 'Inorganic Chemistry'
_journal_page_first 612
_journal_page_last 620
_journal_paper_doi 10.1021/ic701936x
_journal_volume 47
_journal_year 2008
_chemical_formula_sum 'C14 H20 N3 O3 P'
_chemical_formula_weight 309.30
_chemical_name_systematic
;
 ?
;
_space_group_IT_number 14
_symmetry_cell_setting monoclinic
_symmetry_space_group_name_Hall '-P 2ybc'
_symmetry_space_group_name_H-M 'P 1 21/c 1'
_atom_sites_solution_hydrogens geom
_atom_sites_solution_primary direct
_atom_sites_solution_secondary difmap
_audit_creation_method SHELXL-97
_cell_angle_alpha 90.00
_cell_angle_beta 92.691(2)
_cell_angle_gamma 90.00
_cell_formula_units_Z 4
_cell_length_a 11.3234(5)
_cell_length_b 11.3340(4)
_cell_length_c 11.0327(4)
_cell_measurement_temperature 100(2)
_cell_volume 1414.37(10)
_computing_cell_refinement 'Bruker XSCANS'
_computing_data_collection 'Bruker XSCANS'
_computing_data_reduction 'Bruker SHELXTL'
_computing_molecular_graphics 'Bruker SHELXTL'
_computing_publication_material 'Bruker SHELXTL'
_computing_structure_refinement 'SHELXL-97 (Sheldrick, 1997)'
_computing_structure_solution 'SHELXS-97 (Sheldrick, 1990)'
_diffrn_ambient_temperature 100(2)
_diffrn_measured_fraction_theta_full 1.000
_diffrn_measured_fraction_theta_max 1.000
_diffrn_measurement_device_type 'Bruker P4'
_diffrn_measurement_method '\w scans'
_diffrn_radiation_monochromator graphite
_diffrn_radiation_source 'fine-focus sealed tube'
_diffrn_radiation_type MoK\a
_diffrn_radiation_wavelength 0.71073
_diffrn_reflns_av_R_equivalents 0.1403
_diffrn_reflns_av_sigmaI/netI 0.0903
_diffrn_reflns_limit_h_max 13
_diffrn_reflns_limit_h_min -13
_diffrn_reflns_limit_k_max 13
_diffrn_reflns_limit_k_min -13
_diffrn_reflns_limit_l_max 13
_diffrn_reflns_limit_l_min -13
_diffrn_reflns_number 21738
_diffrn_reflns_theta_full 25.50
_diffrn_reflns_theta_max 25.50
_diffrn_reflns_theta_min 1.80
_exptl_absorpt_coefficient_mu 0.209
_exptl_absorpt_correction_T_max 0.9948
_exptl_absorpt_correction_T_min 0.9430
_exptl_absorpt_correction_type multi-scan
_exptl_crystal_colour colorless
_exptl_crystal_density_diffrn 1.453
_exptl_crystal_density_meas 0
_exptl_crystal_density_method 'not measured'
_exptl_crystal_description plate
_exptl_crystal_F_000 656
_exptl_crystal_size_max 0.28
_exptl_crystal_size_mid 0.08
_exptl_crystal_size_min 0.03
_refine_diff_density_max 0.310
_refine_diff_density_min -0.300
_refine_diff_density_rms 0.069
_refine_ls_extinction_method none
_refine_ls_goodness_of_fit_ref 1.050
_refine_ls_hydrogen_treatment constr
_refine_ls_matrix_type full
_refine_ls_number_parameters 190
_refine_ls_number_reflns 2638
_refine_ls_number_restraints 0
_refine_ls_restrained_S_all 1.050
_refine_ls_R_factor_all 0.1168
_refine_ls_R_factor_gt 0.0694
_refine_ls_shift/su_max 0.000
_refine_ls_shift/su_mean 0.000
_refine_ls_structure_factor_coef Fsqd
_refine_ls_weighting_details 'calc w=1/[\s^2^(Fo^2^)+(0.0441P)^2^+1.0061P] where P=(Fo^2^+2Fc^2^)/3'
_refine_ls_weighting_scheme calc
_refine_ls_wR_factor_gt 0.1192
_refine_ls_wR_factor_ref 0.1331
_reflns_number_gt 1770
_reflns_number_total 2638
_reflns_threshold_expression >2sigma(I)
_cod_data_source_file ic701936x-file003_7.cif
_cod_data_source_block bjf196
_cod_depositor_comments
;
The following automatic conversions were performed:
'_exptl_absorpt_correction_type' value 'Multi-scan' changed to
'multi-scan' according to
'/home/saulius/struct/CIF-dictionaries/cif_core.dic' dictionary named
'cif_core.dic' version 2.4.1 from 2010-06-29.

Automatic conversion script
Id: cif_fix_enum 1527 2010-12-29 10:47:43Z saulius 
;
_cod_original_cell_volume 1414.37(9)
_cod_database_code 4304440

loop_
_symmetry_equiv_pos_as_xyz
'x, y, z'
'-x, y+1/2, -z+1/2'
'-x, -y, -z'
'x, -y-1/2, z-1/2'

loop_
_atom_site_label
_atom_site_type_symbol
_atom_site_fract_x
_atom_site_fract_y
_atom_site_fract_z
_atom_site_U_iso_or_equiv
_atom_site_adp_type
_atom_site_occupancy
_atom_site_symmetry_multiplicity
_atom_site_calc_flag
_atom_site_refinement_flags
_atom_site_disorder_assembly
_atom_site_disorder_group
P1 P 0.38534(9) 0.56639(8) 0.14583(9) 0.0220(3) Uani 1 1 d . . .
O1 O 0.4128(2) 0.8215(2) 0.2253(2) 0.0310(7) Uani 1 1 d . . .
H1A H 0.4390 0.8866 0.2510 0.047 Uiso 1 1 calc R . .
O2 O 0.9157(2) 0.8430(2) 0.0003(3) 0.0461(8) Uani 1 1 d . . .
O3 O 0.5055(2) 0.5277(2) 0.1860(2) 0.0345(7) Uani 1 1 d . . .
N1 N 0.2417(2) 0.7173(3) 0.0209(3) 0.0222(7) Uani 1 1 d . . .
N2 N 0.1827(3) 0.5065(3) 0.0150(3) 0.0244(7) Uani 1 1 d . . .
N3 N 0.1622(3) 0.6231(3) 0.2022(3) 0.0274(8) Uani 1 1 d . . .
C1 C 0.3702(3) 0.6987(3) 0.0510(3) 0.0199(8) Uani 1 1 d . . .
H1B H 0.4073 0.6796 -0.0271 0.024 Uiso 1 1 calc R . .
C2 C 0.3026(3) 0.4627(3) 0.0496(3) 0.0250(9) Uani 1 1 d . . .
H2A H 0.3462 0.4482 -0.0247 0.030 Uiso 1 1 calc R . .
H2B H 0.2961 0.3867 0.0930 0.030 Uiso 1 1 calc R . .
C3 C 0.2787(3) 0.5916(3) 0.2609(3) 0.0251(9) Uani 1 1 d . . .
H3B H 0.2708 0.5195 0.3105 0.030 Uiso 1 1 calc R . .
H3C H 0.3065 0.6564 0.3152 0.030 Uiso 1 1 calc R . .
C4 C 0.1908(3) 0.6181(3) -0.0508(3) 0.0275(9) Uani 1 1 d . . .
H4A H 0.1105 0.6407 -0.0818 0.033 Uiso 1 1 calc R . .
H4B H 0.2395 0.6053 -0.1218 0.033 Uiso 1 1 calc R . .
C5 C 0.1159(3) 0.5279(3) 0.1238(3) 0.0287(10) Uani 1 1 d . . .
H5A H 0.0331 0.5468 0.0980 0.034 Uiso 1 1 calc R . .
H5B H 0.1148 0.4542 0.1718 0.034 Uiso 1 1 calc R . .
C6 C 0.1712(3) 0.7304(3) 0.1294(3) 0.0277(9) Uani 1 1 d . . .
H6A H 0.2069 0.7935 0.1813 0.033 Uiso 1 1 calc R . .
H6B H 0.0905 0.7563 0.1031 0.033 Uiso 1 1 calc R . .
C7 C 0.4296(3) 0.8123(3) 0.0990(3) 0.0232(9) Uani 1 1 d . . .
H7A H 0.3886 0.8806 0.0580 0.028 Uiso 1 1 calc R . .
C8 C 0.5602(3) 0.8189(3) 0.0719(3) 0.0196(8) Uani 1 1 d . . .
C9 C 0.6476(3) 0.7751(3) 0.1510(3) 0.0251(9) Uani 1 1 d . . .
H9A H 0.6267 0.7390 0.2247 0.030 Uiso 1 1 calc R . .
C10 C 0.7649(3) 0.7832(3) 0.1240(4) 0.0298(10) Uani 1 1 d . . .
H10A H 0.8241 0.7513 0.1784 0.036 Uiso 1 1 calc R . .
C11 C 0.7970(3) 0.8375(3) 0.0183(4) 0.0282(10) Uani 1 1 d . . .
C12 C 0.7108(3) 0.8815(3) -0.0626(3) 0.0282(9) Uani 1 1 d . . .
H12A H 0.7320 0.9177 -0.1361 0.034 Uiso 1 1 calc R . .
C13 C 0.5925(3) 0.8720(3) -0.0347(3) 0.0243(9) Uani 1 1 d . . .
H13A H 0.5330 0.9024 -0.0897 0.029 Uiso 1 1 calc R . .
C14 C 0.9537(4) 0.8988(5) -0.1063(4) 0.0636(17) Uani 1 1 d . . .
H14A H 1.0401 0.8958 -0.1071 0.095 Uiso 1 1 calc R . .
H14B H 0.9276 0.9812 -0.1075 0.095 Uiso 1 1 calc R . .
H14C H 0.9195 0.8578 -0.1779 0.095 Uiso 1 1 calc R . .

loop_
_atom_site_aniso_label
_atom_site_aniso_U_11
_atom_site_aniso_U_22
_atom_site_aniso_U_33
_atom_site_aniso_U_23
_atom_site_aniso_U_13
_atom_site_aniso_U_12
P1 0.0252(5) 0.0188(5) 0.0222(5) -0.0006(4) 0.0042(4) -0.0021(4)
O1 0.0354(16) 0.0324(16) 0.0262(16) -0.0103(12) 0.0106(12) -0.0127(12)
O2 0.0256(16) 0.0338(18) 0.081(2) -0.0060(16) 0.0210(16) -0.0025(13)
O3 0.0334(17) 0.0288(16) 0.0408(18) 0.0065(13) -0.0008(13) -0.0001(12)
N1 0.0161(16) 0.0235(17) 0.0267(18) 0.0009(14) 0.0002(13) -0.0016(13)
N2 0.0249(18) 0.0284(19) 0.0200(18) -0.0001(14) 0.0005(14) -0.0053(14)
N3 0.0239(18) 0.0315(19) 0.0273(19) -0.0041(15) 0.0061(15) -0.0043(15)
C1 0.018(2) 0.020(2) 0.022(2) -0.0014(16) 0.0031(16) -0.0023(15)
C2 0.029(2) 0.017(2) 0.029(2) -0.0025(16) 0.0034(17) -0.0048(16)
C3 0.027(2) 0.026(2) 0.022(2) -0.0014(17) 0.0072(17) -0.0028(17)
C4 0.023(2) 0.032(2) 0.026(2) -0.0005(19) -0.0024(18) -0.0053(17)
C5 0.023(2) 0.033(2) 0.030(2) -0.0066(18) 0.0045(17) -0.0090(17)
C6 0.022(2) 0.027(2) 0.034(2) -0.0036(19) 0.0045(18) 0.0020(17)
C7 0.025(2) 0.019(2) 0.026(2) -0.0016(16) 0.0047(17) -0.0010(16)
C8 0.021(2) 0.0150(19) 0.023(2) -0.0028(15) 0.0039(16) -0.0015(15)
C9 0.031(2) 0.019(2) 0.025(2) 0.0018(17) 0.0017(18) -0.0032(17)
C10 0.030(2) 0.018(2) 0.041(3) 0.0027(19) -0.0063(19) 0.0013(17)
C11 0.024(2) 0.017(2) 0.044(3) -0.0107(19) 0.0078(19) -0.0068(17)
C12 0.038(2) 0.026(2) 0.021(2) -0.0042(17) 0.0067(19) -0.0077(18)
C13 0.029(2) 0.020(2) 0.024(2) -0.0036(17) 0.0010(17) -0.0021(16)
C14 0.048(3) 0.088(4) 0.058(3) -0.032(3) 0.034(3) -0.033(3)

loop_
_atom_type_symbol
_atom_type_description
_atom_type_scat_dispersion_real
_atom_type_scat_dispersion_imag
_atom_type_scat_source
C C 0.0033 0.0016 'International Tables Vol C Tables 4.2.6.8 and 6.1.1.4'
H H 0.0000 0.0000 'International Tables Vol C Tables 4.2.6.8 and 6.1.1.4'
N N 0.0061 0.0033 'International Tables Vol C Tables 4.2.6.8 and 6.1.1.4'
O O 0.0106 0.0060 'International Tables Vol C Tables 4.2.6.8 and 6.1.1.4'
P P 0.1023 0.0942 'International Tables Vol C Tables 4.2.6.8 and 6.1.1.4'

loop_
_geom_angle_atom_site_label_1
_geom_angle_atom_site_label_2
_geom_angle_atom_site_label_3
_geom_angle
_geom_angle_site_symmetry_1
_geom_angle_site_symmetry_3
_geom_angle_publ_flag
O3 P1 C2 115.22(16) . . ?
O3 P1 C3 118.09(17) . . ?
C2 P1 C3 99.74(17) . . ?
O3 P1 C1 118.31(15) . . ?
C2 P1 C1 99.43(17) . . ?
C3 P1 C1 102.88(16) . . ?
C7 O1 H1A 109.5 . . ?
C11 O2 C14 118.5(4) . . ?
C6 N1 C4 107.4(3) . . ?
C6 N1 C1 113.1(3) . . ?
C4 N1 C1 111.3(3) . . ?
C4 N2 C5 108.0(3) . . ?
C4 N2 C2 109.9(3) . . ?
C5 N2 C2 110.3(3) . . ?
C5 N3 C6 108.7(3) . . ?
C5 N3 C3 111.5(3) . . ?
C6 N3 C3 110.8(3) . . ?
N1 C1 C7 111.4(3) . . ?
N1 C1 P1 107.9(2) . . ?
C7 C1 P1 117.5(3) . . ?
N1 C1 H1B 106.5 . . ?
C7 C1 H1B 106.5 . . ?
P1 C1 H1B 106.5 . . ?
N2 C2 P1 112.1(2) . . ?
N2 C2 H2A 109.2 . . ?
P1 C2 H2A 109.2 . . ?
N2 C2 H2B 109.2 . . ?
P1 C2 H2B 109.2 . . ?
H2A C2 H2B 107.9 . . ?
N3 C3 P1 109.8(2) . . ?
N3 C3 H3B 109.7 . . ?
P1 C3 H3B 109.7 . . ?
N3 C3 H3C 109.7 . . ?
P1 C3 H3C 109.7 . . ?
H3B C3 H3C 108.2 . . ?
N2 C4 N1 115.1(3) . . ?
N2 C4 H4A 108.5 . . ?
N1 C4 H4A 108.5 . . ?
N2 C4 H4B 108.5 . . ?
N1 C4 H4B 108.5 . . ?
H4A C4 H4B 107.5 . . ?
N3 C5 N2 114.9(3) . . ?
N3 C5 H5A 108.5 . . ?
N2 C5 H5A 108.5 . . ?
N3 C5 H5B 108.5 . . ?
N2 C5 H5B 108.5 . . ?
H5A C5 H5B 107.5 . . ?
N3 C6 N1 114.5(3) . . ?
N3 C6 H6A 108.6 . . ?
N1 C6 H6A 108.6 . . ?
N3 C6 H6B 108.6 . . ?
N1 C6 H6B 108.6 . . ?
H6A C6 H6B 107.6 . . ?
O1 C7 C8 111.4(3) . . ?
O1 C7 C1 108.9(3) . . ?
C8 C7 C1 112.8(3) . . ?
O1 C7 H7A 107.9 . . ?
C8 C7 H7A 107.9 . . ?
C1 C7 H7A 107.9 . . ?
C9 C8 C13 118.8(3) . . ?
C9 C8 C7 122.1(3) . . ?
C13 C8 C7 119.1(3) . . ?
C10 C9 C8 120.6(3) . . ?
C10 C9 H9A 119.7 . . ?
C8 C9 H9A 119.7 . . ?
C9 C10 C11 120.4(4) . . ?
C9 C10 H10A 119.8 . . ?
C11 C10 H10A 119.8 . . ?
O2 C11 C10 116.2(4) . . ?
O2 C11 C12 123.9(4) . . ?
C10 C11 C12 119.9(3) . . ?
C11 C12 C13 119.1(3) . . ?
C11 C12 H12A 120.5 . . ?
C13 C12 H12A 120.5 . . ?
C8 C13 C12 121.1(4) . . ?
C8 C13 H13A 119.4 . . ?
C12 C13 H13A 119.4 . . ?
O2 C14 H14A 109.5 . . ?
O2 C14 H14B 109.5 . . ?
H14A C14 H14B 109.5 . . ?
O2 C14 H14C 109.5 . . ?
H14A C14 H14C 109.5 . . ?
H14B C14 H14C 109.5 . . ?

loop_
_geom_bond_atom_site_label_1
_geom_bond_atom_site_label_2
_geom_bond_distance
_geom_bond_site_symmetry_2
_geom_bond_publ_flag
P1 O3 1.478(3) . ?
P1 C2 1.815(4) . ?
P1 C3 1.815(3) . ?
P1 C1 1.832(4) . ?
O1 C7 1.419(4) . ?
O1 H1A 0.8400 . ?
O2 C11 1.370(4) . ?
O2 C14 1.420(5) . ?
N1 C6 1.477(4) . ?
N1 C4 1.477(4) . ?
N1 C1 1.492(4) . ?
N2 C4 1.463(5) . ?
N2 C5 1.469(4) . ?
N2 C2 1.479(4) . ?
N3 C5 1.464(4) . ?
N3 C6 1.465(5) . ?
N3 C3 1.485(5) . ?
C1 C7 1.536(5) . ?
C1 H1B 1.0000 . ?
C2 H2A 0.9900 . ?
C2 H2B 0.9900 . ?
C3 H3B 0.9900 . ?
C3 H3C 0.9900 . ?
C4 H4A 0.9900 . ?
C4 H4B 0.9900 . ?
C5 H5A 0.9900 . ?
C5 H5B 0.9900 . ?
C6 H6A 0.9900 . ?
C6 H6B 0.9900 . ?
C7 C8 1.524(5) . ?
C7 H7A 1.0000 . ?
C8 C9 1.382(5) . ?
C8 C13 1.385(5) . ?
C9 C10 1.377(5) . ?
C9 H9A 0.9500 . ?
C10 C11 1.382(5) . ?
C10 H10A 0.9500 . ?
C11 C12 1.384(5) . ?
C12 C13 1.392(5) . ?
C12 H12A 0.9500 . ?
C13 H13A 0.9500 . ?
C14 H14A 0.9800 . ?
C14 H14B 0.9800 . ?
C14 H14C 0.9800 . ?

loop_
_geom_hbond_atom_site_label_D
_geom_hbond_atom_site_label_H
_geom_hbond_atom_site_label_A
_geom_hbond_distance_DH
_geom_hbond_distance_HA
_geom_hbond_distance_DA
_geom_hbond_angle_DHA
_geom_hbond_site_symmetry_A
O1 H1A O3 0.84 1.84 2.682(4) 177.4 2_655

loop_
_geom_torsion_atom_site_label_1
_geom_torsion_atom_site_label_2
_geom_torsion_atom_site_label_3
_geom_torsion_atom_site_label_4
_geom_torsion
_geom_torsion_site_symmetry_1
_geom_torsion_site_symmetry_2
_geom_torsion_site_symmetry_3
_geom_torsion_site_symmetry_4
_geom_torsion_publ_flag
C6 N1 C1 C7 -72.2(4) . . . . ?
C4 N1 C1 C7 166.9(3) . . . . ?
C6 N1 C1 P1 58.2(3) . . . . ?
C4 N1 C1 P1 -62.8(3) . . . . ?
O3 P1 C1 N1 178.8(2) . . . . ?
C2 P1 C1 N1 53.4(3) . . . . ?
C3 P1 C1 N1 -49.0(3) . . . . ?
O3 P1 C1 C7 -54.3(3) . . . . ?
C2 P1 C1 C7 -179.7(3) . . . . ?
C3 P1 C1 C7 77.9(3) . . . . ?
C4 N2 C2 P1 59.7(3) . . . . ?
C5 N2 C2 P1 -59.3(3) . . . . ?
O3 P1 C2 N2 179.0(2) . . . . ?
C3 P1 C2 N2 51.5(3) . . . . ?
C1 P1 C2 N2 -53.5(3) . . . . ?
C5 N3 C3 P1 61.1(3) . . . . ?
C6 N3 C3 P1 -60.1(3) . . . . ?
O3 P1 C3 N3 -176.8(2) . . . . ?
C2 P1 C3 N3 -51.2(3) . . . . ?
C1 P1 C3 N3 50.9(3) . . . . ?
C5 N2 C4 N1 55.2(4) . . . . ?
C2 N2 C4 N1 -65.2(4) . . . . ?
C6 N1 C4 N2 -55.4(4) . . . . ?
C1 N1 C4 N2 68.9(4) . . . . ?
C6 N3 C5 N2 54.6(4) . . . . ?
C3 N3 C5 N2 -67.8(4) . . . . ?
C4 N2 C5 N3 -54.4(4) . . . . ?
C2 N2 C5 N3 65.7(4) . . . . ?
C5 N3 C6 N1 -55.1(4) . . . . ?
C3 N3 C6 N1 67.8(4) . . . . ?
C4 N1 C6 N3 55.0(4) . . . . ?
C1 N1 C6 N3 -68.2(4) . . . . ?
N1 C1 C7 O1 84.5(3) . . . . ?
P1 C1 C7 O1 -40.6(4) . . . . ?
N1 C1 C7 C8 -151.3(3) . . . . ?
P1 C1 C7 C8 83.6(3) . . . . ?
O1 C7 C8 C9 32.8(5) . . . . ?
C1 C7 C8 C9 -90.0(4) . . . . ?
O1 C7 C8 C13 -146.3(3) . . . . ?
C1 C7 C8 C13 90.9(4) . . . . ?
C13 C8 C9 C10 -0.4(5) . . . . ?
C7 C8 C9 C10 -179.6(3) . . . . ?
C8 C9 C10 C11 1.2(5) . . . . ?
C14 O2 C11 C10 -179.4(4) . . . . ?
C14 O2 C11 C12 1.2(5) . . . . ?
C9 C10 C11 O2 179.0(3) . . . . ?
C9 C10 C11 C12 -1.6(6) . . . . ?
O2 C11 C12 C13 -179.5(3) . . . . ?
C10 C11 C12 C13 1.1(5) . . . . ?
C9 C8 C13 C12 0.0(5) . . . . ?
C7 C8 C13 C12 179.1(3) . . . . ?
C11 C12 C13 C8 -0.3(5) . . . . ?
